data_7215801
loop_
_publ_author_name
'Kuz'mina, Lyudmila G.'
'Vedernikov, Artem I.'
'Churakov, Andrei V.'
'Lermontova, Elmira Kh.'
'Howard, Judith A. K.'
'Alfimov, Michael V.'
'Gromov, Sergey P.'

_publ_section_title
;
 Influence of the anion nature on styryl dye crystal packing and
 feasibility of the direct and back [2 + 2] photocycloaddition reactions
 without single crystal degradation
;
_journal_issue 24
_journal_name_full CrystEngComm
_journal_page_first 5364
_journal_paper_doi 10.1039/c4ce00266k
_journal_volume 16
_journal_year 2014
_chemical_formula_moiety '2(C7 H7 O3 S), 2(C17 H20 N O2), 2(H2 O), O, C2 H3 N'
_chemical_formula_sum 'C50 H63 N3 O13 S2'
_chemical_formula_weight 978.15
_chemical_name_systematic
;
 ? 
;
_space_group_crystal_system monoclinic
_space_group_IT_number 14
_space_group_name_Hall '-P 2yn'
_space_group_name_H-M_alt 'P 1 21/n 1'
_symmetry_space_group_name_Hall '-P 2yn'
_symmetry_space_group_name_H-M 'P 1 21/n 1'
_atom_sites_solution_hydrogens geom
_atom_sites_solution_primary direct
_atom_sites_solution_secondary difmap
_audit_creation_date 2014-01-25
_audit_creation_method
;
Olex2 1.2
(compiled 2013.12.10 svn.r2850 for OlexSys, GUI svn.r4736)
;
_cell_angle_alpha 90.00
_cell_angle_beta 113.2560(10)
_cell_angle_gamma 90.00
_cell_formula_units_Z 4
_cell_length_a 15.6904(6)
_cell_length_b 21.8223(8)
_cell_length_c 15.8024(6)
_cell_measurement_temperature 120.0(2)
_cell_volume 4971.1(3)
_computing_molecular_graphics 'Olex2 (Dolomanov et al., 2009)'
_computing_publication_material 'Olex2 (Dolomanov et al., 2009)'
_computing_structure_refinement 'XL (Sheldrick, 2008)'
_computing_structure_solution 'SHELXS-97 (Sheldrick, 1990)'
_diffrn_ambient_temperature 120.15
_diffrn_measured_fraction_theta_full 0.999
_diffrn_measured_fraction_theta_max 0.999
_diffrn_radiation_monochromator graphite
_diffrn_radiation_type MoK\a
_diffrn_radiation_wavelength 0.71073
_diffrn_reflns_av_R_equivalents 0.1608
_diffrn_reflns_av_unetI/netI 0.2023
_diffrn_reflns_limit_h_max 20
_diffrn_reflns_limit_h_min -20
_diffrn_reflns_limit_k_max 28
_diffrn_reflns_limit_k_min -28
_diffrn_reflns_limit_l_max 20
_diffrn_reflns_limit_l_min -18
_diffrn_reflns_number 39135
_diffrn_reflns_theta_full 28.00
_diffrn_reflns_theta_max 28.00
_diffrn_reflns_theta_min 1.55
_diffrn_source 'fine-focus sealed tube'
_exptl_absorpt_coefficient_mu 0.174
_exptl_absorpt_correction_T_max 0.9896
_exptl_absorpt_correction_T_min 0.9243
_exptl_crystal_density_diffrn 1.307
_exptl_crystal_density_method 'not measured'
_exptl_crystal_F_000 2080
_exptl_crystal_size_max 0.46
_exptl_crystal_size_mid 0.08
_exptl_crystal_size_min 0.06
_refine_diff_density_max 0.672
_refine_diff_density_min -0.463
_refine_diff_density_rms 0.075
_refine_ls_extinction_method none
_refine_ls_goodness_of_fit_ref 0.865
_refine_ls_hydrogen_treatment mixed
_refine_ls_matrix_type full
_refine_ls_number_parameters 641
_refine_ls_number_reflns 11991
_refine_ls_number_restraints 0
_refine_ls_restrained_S_all 0.865
_refine_ls_R_factor_all 0.2219
_refine_ls_R_factor_gt 0.0752
_refine_ls_shift/su_max 0.189
_refine_ls_shift/su_mean 0.005
_refine_ls_structure_factor_coef Fsqd
_refine_ls_weighting_details 'calc w=1/[\s^2^(Fo^2^)+(0.0689P)^2^+0.0000P] where P=(Fo^2^+2Fc^2^)/3'
_refine_ls_weighting_scheme calc
_refine_ls_wR_factor_gt 0.1510
_refine_ls_wR_factor_ref 0.1891
_reflns_number_gt 4480
_reflns_number_total 11991
_reflns_threshold_expression >2sigma(I)
_cod_data_source_file c4ce00266k1.cif
_cod_data_source_block tt
_cod_depositor_comments 'Adding full bibliography for 7215801--7215808.cif.'
_cod_database_code 7215801
_olex2_refinement_description
;
1. Fixed Uiso
 At 1.2 times of:
  All C(H) groups, All C(H,H) groups
 At 1.5 times of:
  All C(H,H,H) groups, All O(H,H) groups
2. Others
 Sof(O4W)=Sof(H4WA)=Sof(H4WB)=1-FVAR(1)
 Sof(O3W)=Sof(H3WA)=Sof(H3WB)=FVAR(1)
3.a Free rotating group:
 O1W(H1WA,H1WB), O3W(H3WA,H3WB), O4W(H4WA,H4WB)
3.b Secondary CH2 refined with riding coordinates:
 C16(H16A,H16B), C16'(H16C,H16D)
3.c Aromatic/amide H refined with riding coordinates:
 C2A(H2A), C3A(H3A), C5A(H5A), C6A(H6A), C2A'(H2A'), C3A'(H3A'), C5A'(H5A'),
 C6A'(H6A'), C1(H1), C2(H2), C4(H4), C5(H5), C6(H6), C7(H7), C9(H9), C10(H10),
 C13(H13), C1'(H1'), C2'(H2'), C4'(H4'), C5'(H5'), C6'(H6'), C7'(H7'), C9'(H9'),
  C10'(H10'), C13'(H13')
3.d Idealised Me refined as rotating group:
 C7A(H7AA,H7AB,H7AC), C7A'(H7AD,H7AE,H7AF), C14(H14A,H14B,H14C), C15(H15A,H15B,
 H15C), C17(H17A,H17B,H17C), C14'(H14D,H14E,H14F), C15'(H15D,H15E,H15F),
 C17'(H17D,H17E,H17F), C2S(H2SA,H2SB,H2SC)
;

loop_
_space_group_symop_id
_space_group_symop_operation_xyz
1 'x, y, z'
2 '-x+1/2, y+1/2, -z+1/2'
3 '-x, -y, -z'
4 'x-1/2, -y-1/2, z-1/2'

loop_
_atom_site_label
_atom_site_type_symbol
_atom_site_fract_x
_atom_site_fract_y
_atom_site_fract_z
_atom_site_U_iso_or_equiv
_atom_site_adp_type
_atom_site_occupancy
_atom_site_symmetry_multiplicity
_atom_site_calc_flag
_atom_site_disorder_assembly
_atom_site_disorder_group
_atom_site_refinement_flags_posn
S1 S 0.22751(8) 0.12460(5) 0.88826(7) 0.0285(3) Uani 1 1 d . . .
O11 O 0.15526(19) 0.16142(12) 0.90103(19) 0.0329(7) Uani 1 1 d . . .
O12 O 0.2828(2) 0.15971(13) 0.8507(2) 0.0391(8) Uani 1 1 d . . .
O13 O 0.1902(2) 0.06800(12) 0.83776(19) 0.0364(8) Uani 1 1 d . . .
C1A C 0.3027(3) 0.10258(17) 1.0009(3) 0.0243(9) Uani 1 1 d . . .
C2A C 0.2673(3) 0.07317(17) 1.0575(3) 0.0287(10) Uani 1 1 d . . .
H2A H 0.2037 0.0618 1.0337 0.034 Uiso 1 1 calc . . R
C3A C 0.3229(3) 0.06014(18) 1.1478(3) 0.0308(10) Uani 1 1 d . . .
H3A H 0.2968 0.0408 1.1859 0.037 Uiso 1 1 calc . . R
C4A C 0.4163(3) 0.07480(17) 1.1838(3) 0.0298(10) Uani 1 1 d . . .
C5A C 0.4513(3) 0.10298(19) 1.1264(3) 0.0355(11) Uani 1 1 d . . .
H5A H 0.5154 0.1127 1.1496 0.043 Uiso 1 1 calc . . R
C6A C 0.3955(3) 0.11764(19) 1.0355(3) 0.0345(11) Uani 1 1 d . . .
H6A H 0.4212 0.1378 0.9977 0.041 Uiso 1 1 calc . . R
C7A C 0.4763(3) 0.0595(2) 1.2829(3) 0.0417(12) Uani 1 1 d . . .
H7AA H 0.4523 0.0806 1.3237 0.063 Uiso 1 1 calc . . GR
H7AB H 0.5401 0.0729 1.2971 0.063 Uiso 1 1 calc . . GR
H7AC H 0.4754 0.0152 1.2923 0.063 Uiso 1 1 calc . . GR
S2 S 0.23284(8) 0.12533(5) 0.38734(8) 0.0335(3) Uani 1 1 d . . .
O21 O 0.2179(2) 0.19054(12) 0.3817(2) 0.0461(9) Uani 1 1 d . . .
O22 O 0.1486(2) 0.08968(15) 0.3543(2) 0.0593(11) Uani 1 1 d . . .
O23 O 0.2963(2) 0.10636(15) 0.3448(2) 0.0555(10) Uani 1 1 d . . .
C1A' C 0.2910(3) 0.10847(16) 0.5065(3) 0.0255(9) Uani 1 1 d . . .
C2A' C 0.2406(3) 0.09583(17) 0.5598(3) 0.0300(10) Uani 1 1 d . . .
H2A' H 0.1747 0.0953 0.5324 0.036 Uiso 1 1 calc . . R
C3A' C 0.2871(3) 0.08394(17) 0.6535(3) 0.0305(10) Uani 1 1 d . . .
H3A' H 0.2523 0.0753 0.6895 0.037 Uiso 1 1 calc . . R
C4A' C 0.3824(3) 0.08451(17) 0.6949(3) 0.0310(10) Uani 1 1 d . . .
C5A' C 0.4318(3) 0.09863(17) 0.6409(3) 0.0331(11) Uani 1 1 d . . .
H5A' H 0.4977 0.0999 0.6688 0.040 Uiso 1 1 calc . . R
C6A' C 0.3871(3) 0.11089(17) 0.5477(3) 0.0272(10) Uani 1 1 d . . .
H6A' H 0.4219 0.1209 0.5123 0.033 Uiso 1 1 calc . . R
C7A' C 0.4322(4) 0.0693(2) 0.7960(3) 0.0481(13) Uani 1 1 d . . .
H7AD H 0.4055 0.0933 0.8319 0.072 Uiso 1 1 calc . . GR
H7AE H 0.4982 0.0791 0.8161 0.072 Uiso 1 1 calc . . GR
H7AF H 0.4251 0.0255 0.8055 0.072 Uiso 1 1 calc . . GR
O1 O 0.1432(2) 0.40709(12) 0.07530(18) 0.0327(7) Uani 1 1 d . . .
O2 O 0.11109(18) 0.30625(12) 0.13864(18) 0.0281(7) Uani 1 1 d . . .
N1 N 0.4158(2) 0.28456(14) 0.7882(2) 0.0250(8) Uani 1 1 d . . .
C1 C 0.3558(3) 0.24468(18) 0.7290(3) 0.0278(10) Uani 1 1 d . . .
H1 H 0.3380 0.2090 0.7523 0.033 Uiso 1 1 calc . . R
C2 C 0.3207(3) 0.25472(18) 0.6371(3) 0.0261(9) Uani 1 1 d . . .
H2 H 0.2801 0.2252 0.5969 0.031 Uiso 1 1 calc . . R
C3 C 0.3426(3) 0.30750(17) 0.5999(3) 0.0242(9) Uani 1 1 d . . .
C4 C 0.4055(3) 0.34798(18) 0.6637(3) 0.0287(10) Uani 1 1 d . . .
H4 H 0.4230 0.3846 0.6422 0.034 Uiso 1 1 calc . . R
C5 C 0.4417(3) 0.33569(18) 0.7556(3) 0.0302(10) Uani 1 1 d . . .
H5 H 0.4853 0.3631 0.7972 0.036 Uiso 1 1 calc . . R
C6 C 0.3013(3) 0.31753(17) 0.5016(3) 0.0254(9) Uani 1 1 d . . .
H6 H 0.2607 0.2865 0.4654 0.031 Uiso 1 1 calc . . R
C7 C 0.3143(3) 0.36604(17) 0.4563(3) 0.0274(10) Uani 1 1 d . . .
H7 H 0.3556 0.3968 0.4923 0.033 Uiso 1 1 calc . . R
C8 C 0.2714(3) 0.37637(17) 0.3577(3) 0.0216(8) Uani 1 1 d . . .
C9 C 0.2901(3) 0.42975(17) 0.3208(3) 0.0272(10) Uani 1 1 d . . .
H9 H 0.3320 0.4587 0.3606 0.033 Uiso 1 1 calc . . R
C10 C 0.2491(3) 0.44195(17) 0.2268(3) 0.0280(10) Uani 1 1 d . . .
H10 H 0.2624 0.4791 0.2032 0.034 Uiso 1 1 calc . . R
C11 C 0.1892(3) 0.40011(17) 0.1681(3) 0.0262(9) Uani 1 1 d . . .
C12 C 0.1705(3) 0.34462(17) 0.2037(3) 0.0226(9) Uani 1 1 d . . .
C13 C 0.2106(3) 0.33336(17) 0.2966(3) 0.0253(9) Uani 1 1 d . . .
H13 H 0.1973 0.2962 0.3202 0.030 Uiso 1 1 calc . . R
C14 C 0.1542(3) 0.46483(18) 0.0366(3) 0.0441(13) Uani 1 1 d . . .
H14A H 0.1156 0.4652 -0.0296 0.066 Uiso 1 1 calc . . GR
H14B H 0.2194 0.4703 0.0463 0.066 Uiso 1 1 calc . . GR
H14C H 0.1351 0.4982 0.0667 0.066 Uiso 1 1 calc . . GR
C15 C 0.0822(3) 0.25247(18) 0.1706(3) 0.0331(11) Uani 1 1 d . . .
H15A H 0.0375 0.2301 0.1181 0.050 Uiso 1 1 calc . . GR
H15B H 0.0531 0.2639 0.2129 0.050 Uiso 1 1 calc . . GR
H15C H 0.1362 0.2264 0.2028 0.050 Uiso 1 1 calc . . GR
C16 C 0.4563(3) 0.27006(19) 0.8880(3) 0.0324(10) Uani 1 1 d . . .
H16A H 0.4096 0.2485 0.9047 0.039 Uiso 1 1 calc . . R
H16B H 0.4733 0.3086 0.9239 0.039 Uiso 1 1 calc . . R
C17 C 0.5416(3) 0.2301(2) 0.9121(3) 0.0387(12) Uani 1 1 d . . .
H17A H 0.5257 0.1933 0.8734 0.058 Uiso 1 1 calc . . GR
H17B H 0.5641 0.2182 0.9771 0.058 Uiso 1 1 calc . . GR
H17C H 0.5901 0.2530 0.9013 0.058 Uiso 1 1 calc . . GR
O3 O 0.15756(19) 0.38937(12) -0.41671(19) 0.0299(7) Uani 1 1 d . . .
O4 O 0.12451(18) 0.28666(12) -0.35847(18) 0.0287(7) Uani 1 1 d . . .
N2 N 0.3933(2) 0.25917(15) 0.2920(2) 0.0263(8) Uani 1 1 d . . .
C1' C 0.3372(3) 0.21848(18) 0.2315(3) 0.0273(10) Uani 1 1 d . . .
H1' H 0.3232 0.1807 0.2530 0.033 Uiso 1 1 calc . . R
C2' C 0.3004(3) 0.23127(18) 0.1397(3) 0.0287(10) Uani 1 1 d . . .
H2' H 0.2606 0.2024 0.0975 0.034 Uiso 1 1 calc . . R
C3' C 0.3208(3) 0.28678(17) 0.1070(3) 0.0242(9) Uani 1 1 d . . .
C4' C 0.3790(3) 0.32764(18) 0.1715(3) 0.0269(10) Uani 1 1 d . . .
H4' H 0.3944 0.3657 0.1521 0.032 Uiso 1 1 calc . . R
C5' C 0.4139(3) 0.31299(19) 0.2631(3) 0.0284(10) Uani 1 1 d . . .
H5' H 0.4532 0.3412 0.3070 0.034 Uiso 1 1 calc . . R
C6' C 0.2832(3) 0.29756(18) 0.0072(3) 0.0259(9) Uani 1 1 d . . .
H6' H 0.2512 0.2645 -0.0313 0.031 Uiso 1 1 calc . . R
C7' C 0.2897(3) 0.34964(18) -0.0345(3) 0.0278(10) Uani 1 1 d . . .
H7' H 0.3210 0.3827 0.0044 0.033 Uiso 1 1 calc . . R
C8' C 0.2535(3) 0.36103(17) -0.1339(3) 0.0272(10) Uani 1 1 d . . .
C9' C 0.2673(3) 0.41713(18) -0.1671(3) 0.0311(10) Uani 1 1 d . . .
H9' H 0.2981 0.4486 -0.1244 0.037 Uiso 1 1 calc . . R
C10' C 0.2377(3) 0.42892(18) -0.2601(3) 0.0265(9) Uani 1 1 d . . .
H10' H 0.2493 0.4677 -0.2808 0.032 Uiso 1 1 calc . . R
C11' C 0.1909(3) 0.38387(17) -0.3231(3) 0.0243(9) Uani 1 1 d . . .
C12' C 0.1740(3) 0.32675(17) -0.2909(3) 0.0237(9) Uani 1 1 d . . .
C13' C 0.2050(3) 0.31549(17) -0.1983(3) 0.0254(9) Uani 1 1 d . . .
H13' H 0.1938 0.2767 -0.1773 0.030 Uiso 1 1 calc . . R
C14' C 0.1702(3) 0.44676(18) -0.4529(3) 0.0387(12) Uani 1 1 d . . .
H14D H 0.1440 0.4448 -0.5203 0.058 Uiso 1 1 calc . . GR
H14E H 0.2366 0.4561 -0.4303 0.058 Uiso 1 1 calc . . GR
H14F H 0.1387 0.4789 -0.4329 0.058 Uiso 1 1 calc . . GR
C15' C 0.0975(3) 0.23001(19) -0.3299(3) 0.0470(14) Uani 1 1 d . . .
H15D H 0.0564 0.2073 -0.3842 0.070 Uiso 1 1 calc . . GR
H15E H 0.0649 0.2387 -0.2896 0.070 Uiso 1 1 calc . . GR
H15F H 0.1529 0.2054 -0.2964 0.070 Uiso 1 1 calc . . GR
C16' C 0.4381(3) 0.24251(19) 0.3913(3) 0.0335(11) Uani 1 1 d . . .
H16C H 0.3978 0.2138 0.4071 0.040 Uiso 1 1 calc . . R
H16D H 0.4467 0.2798 0.4296 0.040 Uiso 1 1 calc . . R
C17' C 0.5306(3) 0.21307(19) 0.4111(3) 0.0365(11) Uani 1 1 d . . .
H17D H 0.5222 0.1772 0.3713 0.055 Uiso 1 1 calc . . GR
H17E H 0.5583 0.2002 0.4758 0.055 Uiso 1 1 calc . . GR
H17F H 0.5717 0.2426 0.3993 0.055 Uiso 1 1 calc . . GR
O1W O 0.0872(2) 0.06851(15) 0.1552(2) 0.0494(9) Uani 1 1 d . . .
H1WA H 0.1141 0.0767 0.2138 0.074 Uiso 1 1 d . . G
H1WB H 0.0419 0.0429 0.1458 0.074 Uiso 1 1 d . . G
O2W O 0.0379(2) 0.12448(16) 0.9873(2) 0.0535(9) Uani 1 1 d . . .
O3W O -0.0489(18) -0.0101(15) 0.110(2) 0.051(5) Uani 0.36(6) 1 d A 1 .
H3WA H -0.0392 -0.0190 0.0608 0.077 Uiso 0.36(6) 1 d A 1 G
H3WB H -0.1043 -0.0221 0.1027 0.077 Uiso 0.36(6) 1 d A 1 G
O4W O -0.0248(19) -0.0345(17) 0.139(2) 0.082(6) Uani 0.64(6) 1 d A 2 .
H4WA H -0.0502 -0.0540 0.1712 0.123 Uiso 0.64(6) 1 d A 2 G
H4WB H -0.0233 -0.0582 0.0954 0.123 Uiso 0.64(6) 1 d A 2 G
N1S N 0.5042(4) 0.4128(2) 0.0329(4) 0.0863(17) Uani 1 1 d . . .
C1S C 0.5119(4) 0.4491(3) 0.0895(5) 0.0690(18) Uani 1 1 d . . .
C2S C 0.5105(5) 0.4949(3) 0.1525(5) 0.099(2) Uani 1 1 d . . .
H2SA H 0.5158 0.5354 0.1281 0.148 Uiso 1 1 calc . . GR
H2SB H 0.5626 0.4886 0.2118 0.148 Uiso 1 1 calc . . GR
H2SC H 0.4520 0.4925 0.1610 0.148 Uiso 1 1 calc . . GR

loop_
_atom_site_aniso_label
_atom_site_aniso_U_11
_atom_site_aniso_U_22
_atom_site_aniso_U_33
_atom_site_aniso_U_23
_atom_site_aniso_U_13
_atom_site_aniso_U_12
S1 0.0349(6) 0.0293(5) 0.0226(6) 0.0027(5) 0.0129(5) 0.0025(5)
O11 0.0359(17) 0.0321(16) 0.0334(17) 0.0070(13) 0.0165(15) 0.0084(13)
O12 0.0452(19) 0.0415(18) 0.0396(19) 0.0124(14) 0.0264(17) -0.0005(14)
O13 0.0460(19) 0.0351(17) 0.0238(17) -0.0048(13) 0.0093(15) -0.0038(14)
C1A 0.026(2) 0.025(2) 0.023(2) -0.0030(17) 0.0114(19) -0.0020(17)
C2A 0.026(2) 0.027(2) 0.034(3) 0.0021(18) 0.013(2) -0.0054(18)
C3A 0.036(3) 0.031(2) 0.031(3) 0.0060(18) 0.018(2) -0.002(2)
C4A 0.031(2) 0.027(2) 0.029(3) -0.0028(18) 0.009(2) 0.0017(19)
C5A 0.022(2) 0.046(3) 0.039(3) -0.005(2) 0.012(2) -0.003(2)
C6A 0.026(2) 0.044(3) 0.039(3) 0.007(2) 0.018(2) 0.000(2)
C7A 0.048(3) 0.041(3) 0.031(3) 0.001(2) 0.010(2) 0.006(2)
S2 0.0431(7) 0.0277(6) 0.0283(6) 0.0019(5) 0.0124(6) -0.0011(5)
O21 0.072(2) 0.0281(16) 0.0347(18) 0.0036(14) 0.0178(18) 0.0083(16)
O22 0.056(2) 0.067(2) 0.039(2) 0.0093(17) 0.0022(19) -0.0278(18)
O23 0.080(3) 0.064(2) 0.035(2) 0.0025(16) 0.037(2) 0.0206(19)
C1A' 0.035(2) 0.020(2) 0.025(2) 0.0000(16) 0.016(2) 0.0010(18)
C2A' 0.029(2) 0.030(2) 0.033(3) 0.0005(19) 0.014(2) 0.0015(18)
C3A' 0.035(3) 0.029(2) 0.033(3) 0.0020(18) 0.020(2) -0.0025(19)
C4A' 0.042(3) 0.027(2) 0.028(2) 0.0010(18) 0.017(2) 0.0045(19)
C5A' 0.032(2) 0.024(2) 0.038(3) -0.0012(19) 0.009(2) 0.0002(18)
C6A' 0.034(2) 0.028(2) 0.026(2) 0.0025(17) 0.019(2) 0.0007(18)
C7A' 0.071(4) 0.044(3) 0.029(3) 0.000(2) 0.018(3) 0.004(3)
O1 0.0473(19) 0.0288(15) 0.0204(16) 0.0019(12) 0.0116(15) -0.0035(13)
O2 0.0311(16) 0.0298(15) 0.0225(16) 0.0003(12) 0.0096(14) -0.0054(12)
N1 0.0271(19) 0.0319(19) 0.0184(19) 0.0029(14) 0.0115(16) 0.0036(15)
C1 0.028(2) 0.028(2) 0.031(3) 0.0018(18) 0.016(2) -0.0035(18)
C2 0.027(2) 0.030(2) 0.023(2) -0.0038(17) 0.012(2) -0.0011(18)
C3 0.023(2) 0.027(2) 0.024(2) -0.0004(17) 0.0117(19) 0.0040(17)
C4 0.026(2) 0.029(2) 0.029(3) 0.0031(18) 0.010(2) 0.0002(18)
C5 0.031(2) 0.028(2) 0.031(3) -0.0065(19) 0.011(2) -0.0004(18)
C6 0.028(2) 0.028(2) 0.026(2) -0.0028(18) 0.017(2) 0.0005(18)
C7 0.029(2) 0.029(2) 0.026(2) -0.0047(17) 0.011(2) 0.0052(18)
C8 0.023(2) 0.0235(19) 0.020(2) 0.0007(17) 0.0104(18) 0.0045(17)
C9 0.033(2) 0.022(2) 0.030(2) -0.0056(18) 0.017(2) 0.0001(18)
C10 0.041(3) 0.020(2) 0.029(3) 0.0012(17) 0.020(2) 0.0010(18)
C11 0.032(2) 0.027(2) 0.023(2) 0.0008(17) 0.014(2) 0.0053(18)
C12 0.022(2) 0.023(2) 0.027(2) -0.0040(17) 0.0138(19) 0.0007(17)
C13 0.027(2) 0.028(2) 0.027(2) 0.0031(17) 0.018(2) 0.0019(18)
C14 0.076(4) 0.028(2) 0.026(3) 0.0047(19) 0.018(3) -0.004(2)
C15 0.037(3) 0.034(2) 0.034(3) -0.0010(19) 0.019(2) -0.014(2)
C16 0.039(3) 0.040(3) 0.021(2) 0.0005(18) 0.014(2) 0.001(2)
C17 0.038(3) 0.051(3) 0.026(3) 0.009(2) 0.010(2) 0.011(2)
O3 0.0376(17) 0.0314(16) 0.0232(16) 0.0015(12) 0.0146(14) -0.0019(13)
O4 0.0313(16) 0.0312(16) 0.0205(16) -0.0011(12) 0.0070(14) -0.0059(13)
N2 0.0248(19) 0.034(2) 0.023(2) 0.0031(15) 0.0122(17) 0.0083(15)
C1' 0.030(2) 0.029(2) 0.024(2) -0.0028(17) 0.012(2) 0.0026(18)
C2' 0.032(2) 0.031(2) 0.025(2) -0.0054(18) 0.013(2) 0.0016(18)
C3' 0.021(2) 0.031(2) 0.026(2) 0.0024(18) 0.0152(19) 0.0077(18)
C4' 0.025(2) 0.030(2) 0.029(2) -0.0044(18) 0.014(2) -0.0020(18)
C5' 0.027(2) 0.035(2) 0.022(2) -0.0021(18) 0.008(2) -0.0033(19)
C6' 0.027(2) 0.029(2) 0.027(2) -0.0055(17) 0.016(2) -0.0027(18)
C7' 0.024(2) 0.032(2) 0.027(2) -0.0085(18) 0.011(2) 0.0005(18)
C8' 0.025(2) 0.031(2) 0.026(2) -0.0020(17) 0.010(2) 0.0040(17)
C9' 0.038(3) 0.028(2) 0.029(3) -0.0036(18) 0.015(2) -0.0016(19)
C10' 0.027(2) 0.030(2) 0.026(2) 0.0027(18) 0.014(2) 0.0030(18)
C11' 0.019(2) 0.031(2) 0.026(2) 0.0015(18) 0.0123(19) 0.0049(17)
C12' 0.021(2) 0.030(2) 0.022(2) -0.0025(17) 0.0110(19) 0.0015(17)
C13' 0.023(2) 0.026(2) 0.029(2) 0.0027(18) 0.013(2) -0.0007(17)
C14' 0.057(3) 0.037(3) 0.027(3) 0.0066(19) 0.022(2) -0.005(2)
C15' 0.059(3) 0.039(3) 0.029(3) -0.002(2) 0.003(3) -0.020(2)
C16' 0.039(3) 0.044(3) 0.019(2) 0.0011(19) 0.013(2) 0.002(2)
C17' 0.041(3) 0.045(3) 0.022(2) 0.005(2) 0.012(2) 0.006(2)
O1W 0.059(2) 0.047(2) 0.039(2) -0.0012(16) 0.0160(19) 0.0040(17)
O2W 0.0370(19) 0.072(2) 0.054(2) 0.0111(18) 0.0206(18) 0.0071(17)
O3W 0.062(10) 0.047(11) 0.041(11) -0.004(7) 0.015(9) -0.008(8)
O4W 0.078(10) 0.091(13) 0.090(11) -0.016(11) 0.048(9) -0.038(10)
N1S 0.073(4) 0.076(4) 0.114(5) -0.005(3) 0.041(4) 0.001(3)
C1S 0.087(5) 0.060(4) 0.081(5) -0.020(3) 0.055(4) -0.021(3)
C2S 0.142(7) 0.084(5) 0.072(5) -0.016(4) 0.045(5) 0.001(5)

loop_
_atom_type_symbol
_atom_type_description
_atom_type_scat_dispersion_real
_atom_type_scat_dispersion_imag
_atom_type_scat_source
C C 0.0033 0.0016 'International Tables Vol C Tables 4.2.6.8 and 6.1.1.4'
H H 0.0000 0.0000 'International Tables Vol C Tables 4.2.6.8 and 6.1.1.4'
N N 0.0061 0.0033 'International Tables Vol C Tables 4.2.6.8 and 6.1.1.4'
O O 0.0106 0.0060 'International Tables Vol C Tables 4.2.6.8 and 6.1.1.4'
S S 0.1246 0.1234 'International Tables Vol C Tables 4.2.6.8 and 6.1.1.4'

loop_
_geom_angle_atom_site_label_1
_geom_angle_atom_site_label_2
_geom_angle_atom_site_label_3
_geom_angle
O11 S1 C1A 104.76(18)
O12 S1 O11 112.77(17)
O12 S1 O13 113.48(18)
O12 S1 C1A 106.65(18)
O13 S1 O11 111.93(17)
O13 S1 C1A 106.49(17)
C2A C1A S1 119.8(3)
C6A C1A S1 120.9(3)
C6A C1A C2A 119.1(4)
C1A C2A H2A 119.5
C3A C2A C1A 120.9(4)
C3A C2A H2A 119.5
C2A C3A H3A 119.6
C2A C3A C4A 120.9(4)
C4A C3A H3A 119.6
C3A C4A C7A 120.0(4)
C5A C4A C3A 117.7(4)
C5A C4A C7A 122.2(4)
C4A C5A H5A 118.9
C4A C5A C6A 122.1(4)
C6A C5A H5A 118.9
C1A C6A C5A 119.2(4)
C1A C6A H6A 120.4
C5A C6A H6A 120.4
C4A C7A H7AA 109.5
C4A C7A H7AB 109.5
C4A C7A H7AC 109.5
H7AA C7A H7AB 109.5
H7AA C7A H7AC 109.5
H7AB C7A H7AC 109.5
O21 S2 O22 114.0(2)
O21 S2 O23 112.0(2)
O21 S2 C1A' 105.87(18)
O22 S2 O23 111.9(2)
O22 S2 C1A' 106.64(19)
O23 S2 C1A' 105.7(2)
C2A' C1A' S2 120.3(3)
C6A' C1A' S2 119.9(3)
C6A' C1A' C2A' 119.7(4)
C1A' C2A' H2A' 120.1
C1A' C2A' C3A' 119.7(4)
C3A' C2A' H2A' 120.1
C2A' C3A' H3A' 119.4
C4A' C3A' C2A' 121.3(4)
C4A' C3A' H3A' 119.4
C3A' C4A' C5A' 118.3(4)
C3A' C4A' C7A' 120.8(4)
C5A' C4A' C7A' 120.9(4)
C4A' C5A' H5A' 119.3
C6A' C5A' C4A' 121.5(4)
C6A' C5A' H5A' 119.3
C1A' C6A' H6A' 120.2
C5A' C6A' C1A' 119.5(4)
C5A' C6A' H6A' 120.2
C4A' C7A' H7AD 109.5
C4A' C7A' H7AE 109.5
C4A' C7A' H7AF 109.5
H7AD C7A' H7AE 109.5
H7AD C7A' H7AF 109.5
H7AE C7A' H7AF 109.5
C11 O1 C14 117.0(3)
C12 O2 C15 117.2(3)
C1 N1 C5 120.0(3)
C1 N1 C16 119.2(3)
C5 N1 C16 120.8(3)
N1 C1 H1 119.5
N1 C1 C2 121.1(4)
C2 C1 H1 119.5
C1 C2 H2 119.3
C1 C2 C3 121.4(4)
C3 C2 H2 119.3
C2 C3 C4 115.8(4)
C2 C3 C6 119.8(4)
C4 C3 C6 124.4(4)
C3 C4 H4 119.4
C5 C4 C3 121.3(4)
C5 C4 H4 119.4
N1 C5 H5 119.8
C4 C5 N1 120.4(4)
C4 C5 H5 119.8
C3 C6 H6 116.7
C7 C6 C3 126.6(4)
C7 C6 H6 116.7
C6 C7 H7 116.8
C6 C7 C8 126.4(4)
C8 C7 H7 116.8
C9 C8 C7 119.8(4)
C9 C8 C13 118.0(4)
C13 C8 C7 122.2(4)
C8 C9 H9 119.2
C8 C9 C10 121.6(4)
C10 C9 H9 119.2
C9 C10 H10 120.1
C11 C10 C9 119.9(4)
C11 C10 H10 120.1
O1 C11 C10 125.6(4)
O1 C11 C12 114.8(3)
C10 C11 C12 119.7(4)
O2 C12 C11 114.3(3)
O2 C12 C13 125.7(4)
C13 C12 C11 120.0(4)
C8 C13 H13 119.6
C12 C13 C8 120.8(4)
C12 C13 H13 119.6
O1 C14 H14A 109.5
O1 C14 H14B 109.5
O1 C14 H14C 109.5
H14A C14 H14B 109.5
H14A C14 H14C 109.5
H14B C14 H14C 109.5
O2 C15 H15A 109.5
O2 C15 H15B 109.5
O2 C15 H15C 109.5
H15A C15 H15B 109.5
H15A C15 H15C 109.5
H15B C15 H15C 109.5
N1 C16 H16A 109.5
N1 C16 H16B 109.5
N1 C16 C17 110.8(3)
H16A C16 H16B 108.1
C17 C16 H16A 109.5
C17 C16 H16B 109.5
C16 C17 H17A 109.5
C16 C17 H17B 109.5
C16 C17 H17C 109.5
H17A C17 H17B 109.5
H17A C17 H17C 109.5
H17B C17 H17C 109.5
C11' O3 C14' 117.3(3)
C12' O4 C15' 117.0(3)
C1' N2 C16' 119.4(3)
C5' N2 C1' 120.9(4)
C5' N2 C16' 119.6(3)
N2 C1' H1' 119.9
N2 C1' C2' 120.3(4)
C2' C1' H1' 119.9
C1' C2' H2' 119.8
C1' C2' C3' 120.5(4)
C3' C2' H2' 119.8
C2' C3' C6' 118.7(4)
C4' C3' C2' 117.5(4)
C4' C3' C6' 123.7(4)
C3' C4' H4' 120.0
C5' C4' C3' 120.0(4)
C5' C4' H4' 120.0
N2 C5' C4' 120.9(4)
N2 C5' H5' 119.6
C4' C5' H5' 119.6
C3' C6' H6' 117.0
C7' C6' C3' 126.1(4)
C7' C6' H6' 117.0
C6' C7' H7' 116.6
C6' C7' C8' 126.9(4)
C8' C7' H7' 116.6
C9' C8' C7' 120.3(4)
C9' C8' C13' 118.1(4)
C13' C8' C7' 121.6(4)
C8' C9' H9' 118.9
C8' C9' C10' 122.1(4)
C10' C9' H9' 118.9
C9' C10' H10' 120.2
C11' C10' C9' 119.6(4)
C11' C10' H10' 120.2
O3 C11' C10' 125.7(4)
O3 C11' C12' 115.0(3)
C10' C11' C12' 119.3(4)
O4 C12' C11' 114.5(3)
O4 C12' C13' 125.1(4)
C13' C12' C11' 120.4(4)
C8' C13' H13' 119.8
C12' C13' C8' 120.5(4)
C12' C13' H13' 119.8
O3 C14' H14D 109.5
O3 C14' H14E 109.5
O3 C14' H14F 109.5
H14D C14' H14E 109.5
H14D C14' H14F 109.5
H14E C14' H14F 109.5
O4 C15' H15D 109.5
O4 C15' H15E 109.5
O4 C15' H15F 109.5
H15D C15' H15E 109.5
H15D C15' H15F 109.5
H15E C15' H15F 109.5
N2 C16' H16C 109.7
N2 C16' H16D 109.7
N2 C16' C17' 109.9(3)
H16C C16' H16D 108.2
C17' C16' H16C 109.7
C17' C16' H16D 109.7
C16' C17' H17D 109.5
C16' C17' H17E 109.5
C16' C17' H17F 109.5
H17D C17' H17E 109.5
H17D C17' H17F 109.5
H17E C17' H17F 109.5
H1WA O1W H1WB 109.5
H4WA O4W H4WB 109.5
N1S C1S C2S 173.4(8)
C1S C2S H2SA 109.5
C1S C2S H2SB 109.5
C1S C2S H2SC 109.5
H2SA C2S H2SB 109.5
H2SA C2S H2SC 109.5
H2SB C2S H2SC 109.5

loop_
_geom_bond_atom_site_label_1
_geom_bond_atom_site_label_2
_geom_bond_distance
S1 O11 1.467(3)
S1 O12 1.449(3)
S1 O13 1.461(3)
S1 C1A 1.770(4)
C1A C2A 1.383(5)
C1A C6A 1.378(5)
C2A H2A 0.9500
C2A C3A 1.376(5)
C3A H3A 0.9500
C3A C4A 1.384(5)
C4A C5A 1.376(6)
C4A C7A 1.512(6)
C5A H5A 0.9500
C5A C6A 1.393(6)
C6A H6A 0.9500
C7A H7AA 0.9800
C7A H7AB 0.9800
C7A H7AC 0.9800
S2 O21 1.439(3)
S2 O22 1.442(3)
S2 O23 1.463(3)
S2 C1A' 1.777(4)
C1A' C2A' 1.392(6)
C1A' C6A' 1.387(6)
C2A' H2A' 0.9500
C2A' C3A' 1.392(6)
C3A' H3A' 0.9500
C3A' C4A' 1.376(6)
C4A' C5A' 1.395(6)
C4A' C7A' 1.513(6)
C5A' H5A' 0.9500
C5A' C6A' 1.385(6)
C6A' H6A' 0.9500
C7A' H7AD 0.9800
C7A' H7AE 0.9800
C7A' H7AF 0.9800
O1 C11 1.364(5)
O1 C14 1.440(5)
O2 C12 1.368(4)
O2 C15 1.420(4)
N1 C1 1.350(5)
N1 C5 1.356(5)
N1 C16 1.484(5)
C1 H1 0.9500
C1 C2 1.352(5)
C2 H2 0.9500
C2 C3 1.397(5)
C3 C4 1.409(5)
C3 C6 1.444(5)
C4 H4 0.9500
C4 C5 1.361(6)
C5 H5 0.9500
C6 H6 0.9500
C6 C7 1.338(5)
C7 H7 0.9500
C7 C8 1.451(5)
C8 C9 1.386(5)
C8 C13 1.412(5)
C9 H9 0.9500
C9 C10 1.391(5)
C10 H10 0.9500
C10 C11 1.374(5)
C11 C12 1.413(5)
C12 C13 1.372(5)
C13 H13 0.9500
C14 H14A 0.9800
C14 H14B 0.9800
C14 H14C 0.9800
C15 H15A 0.9800
C15 H15B 0.9800
C15 H15C 0.9800
C16 H16A 0.9900
C16 H16B 0.9900
C16 C17 1.515(5)
C17 H17A 0.9800
C17 H17B 0.9800
C17 H17C 0.9800
O3 C11' 1.365(5)
O3 C14' 1.423(5)
O4 C12' 1.361(4)
O4 C15' 1.436(5)
N2 C1' 1.346(5)
N2 C5' 1.345(5)
N2 C16' 1.490(5)
C1' H1' 0.9500
C1' C2' 1.362(5)
C2' H2' 0.9500
C2' C3' 1.403(5)
C3' C4' 1.391(5)
C3' C6' 1.467(5)
C4' H4' 0.9500
C4' C5' 1.368(5)
C5' H5' 0.9500
C6' H6' 0.9500
C6' C7' 1.338(5)
C7' H7' 0.9500
C7' C8' 1.465(6)
C8' C9' 1.382(5)
C8' C13' 1.410(5)
C9' H9' 0.9500
C9' C10' 1.380(6)
C10' H10' 0.9500
C10' C11' 1.386(5)
C11' C12' 1.411(5)
C12' C13' 1.370(5)
C13' H13' 0.9500
C14' H14D 0.9800
C14' H14E 0.9800
C14' H14F 0.9800
C15' H15D 0.9800
C15' H15E 0.9800
C15' H15F 0.9800
C16' H16C 0.9900
C16' H16D 0.9900
C16' C17' 1.502(6)
C17' H17D 0.9800
C17' H17E 0.9800
C17' H17F 0.9800
O1W H1WA 0.8700
O1W H1WB 0.8699
O3W H3WA 0.8700
O3W H3WB 0.8700
O3W H4WA 1.3672
O4W H3WA 1.2138
O4W H4WA 0.8699
O4W H4WB 0.8701
N1S C1S 1.164(7)
C1S C2S 1.418(8)
C2S H2SA 0.9800
C2S H2SB 0.9800
C2S H2SC 0.9800
